data_7022576
loop_
_publ_author_name
'Baniodeh, Amer'
'Lan, Yanhua'
'Novitchi, Ghenadie'
'Mereacre, Valeriu'
'Sukhanov, Andrey'
'Ferbinteanu, Marilena'
'Voronkova, Violeta'
'Anson, Christopher E.'
'Powell, Annie K.'

_publ_section_title
;
 Magnetic anisotropy and exchange coupling in a family of isostructural
 Fe(III)2Ln(III)2 complexes.
;
_journal_issue 24
_journal_name_full 'Dalton transactions (Cambridge, England : 2003)'
_journal_page_first 8926
_journal_page_last 8938
_journal_paper_doi 10.1039/c3dt00105a
_journal_volume 42
_journal_year 2013
_chemical_formula_moiety '(C54 H58 Fe2 N2 O20 TB2), 3(C2 H3 N)'
_chemical_formula_sum 'C60 H67 Fe2 N5 O20 Tb2'
_chemical_formula_weight 1607.73
_chemical_name_systematic
;
?
;
_space_group_IT_number 15
_symmetry_cell_setting monoclinic
_symmetry_space_group_name_Hall '-C 2yc'
_symmetry_space_group_name_H-M 'C 1 2/c 1'
_atom_sites_solution_hydrogens geom
_atom_sites_solution_primary direct
_atom_sites_solution_secondary difmap
_audit_creation_method SHELXL-97
_cell_angle_alpha 90.00
_cell_angle_beta 110.222(7)
_cell_angle_gamma 90.00
_cell_formula_units_Z 4
_cell_length_a 18.8689(19)
_cell_length_b 15.9021(18)
_cell_length_c 21.929(2)
_cell_measurement_reflns_used 5320
_cell_measurement_temperature 200(2)
_cell_measurement_theta_max 25.33
_cell_measurement_theta_min 1.72
_cell_volume 6174.3(11)
_computing_cell_refinement 'X-Area 1.38 (Stoe & Cie GmbH, 2006)'
_computing_data_collection 'WinXpose 1.6.8 (Stoe & Cie GmbH, 2004)'
_computing_data_reduction 'X-Area 1.38 (Stoe & Cie GmbH, 2006)'
_computing_molecular_graphics 'Diamond 2.1 (Crystal Impact, 1998)'
_computing_publication_material 'SHELXTL 6.14 (BrukerAXS Inc., 2003)'
_computing_structure_refinement 'SHELXTL 6.14 (BrukerAXS Inc., 2003)'
_computing_structure_solution 'SHELXTL 6.14 (BrukerAXS Inc., 2003)'
_diffrn_ambient_temperature 200(2)
_diffrn_detector_area_resol_mean 6.667
_diffrn_measured_fraction_theta_full 0.999
_diffrn_measured_fraction_theta_max 0.999
_diffrn_measurement_device_type 'Stoe IPDS II'
_diffrn_measurement_method 'area detector'
_diffrn_radiation_monochromator graphite
_diffrn_radiation_source 'fine-focus sealed tube'
_diffrn_radiation_type MoK\a
_diffrn_radiation_wavelength 0.71073
_diffrn_reflns_av_R_equivalents 0.1064
_diffrn_reflns_av_unetI/netI 0.1277
_diffrn_reflns_limit_h_max 22
_diffrn_reflns_limit_h_min -22
_diffrn_reflns_limit_k_max 19
_diffrn_reflns_limit_k_min -19
_diffrn_reflns_limit_l_max 23
_diffrn_reflns_limit_l_min -26
_diffrn_reflns_number 19451
_diffrn_reflns_theta_full 25.25
_diffrn_reflns_theta_max 25.35
_diffrn_reflns_theta_min 2.17
_exptl_absorpt_coefficient_mu 2.803
_exptl_absorpt_correction_T_max 0.819
_exptl_absorpt_correction_T_min 0.632
_exptl_absorpt_correction_type multi-scan
_exptl_absorpt_process_details
;
XPREP in SHELXTL 6.14 (BrukerAXS Inc., 2003)
;
_exptl_crystal_colour yellow-brown
_exptl_crystal_density_diffrn 1.730
_exptl_crystal_density_method 'not measured'
_exptl_crystal_description block
_exptl_crystal_F_000 3216
_exptl_crystal_size_max 0.14
_exptl_crystal_size_mid 0.12
_exptl_crystal_size_min 0.10
_refine_diff_density_max 0.688
_refine_diff_density_min -1.665
_refine_diff_density_rms 0.163
_refine_ls_extinction_method none
_refine_ls_goodness_of_fit_ref 0.991
_refine_ls_hydrogen_treatment mixed
_refine_ls_matrix_type full
_refine_ls_number_parameters 404
_refine_ls_number_reflns 5647
_refine_ls_number_restraints 0
_refine_ls_restrained_S_all 0.991
_refine_ls_R_factor_all 0.1171
_refine_ls_R_factor_gt 0.0575
_refine_ls_shift/su_max 0.000
_refine_ls_shift/su_mean 0.000
_refine_ls_structure_factor_coef Fsqd
_refine_ls_weighting_details 'calc w=1/[\s^2^(Fo^2^)+(0.0389P)^2^+0.0000P] where P=(Fo^2^+2Fc^2^)/3'
_refine_ls_weighting_scheme calc
_refine_ls_wR_factor_gt 0.1049
_refine_ls_wR_factor_ref 0.1177
_reflns_number_gt 3189
_reflns_number_total 5647
_reflns_threshold_expression >2sigma(I)
_cod_data_source_file c3dt00105a.txt
_cod_data_source_block am16tb2
_cod_original_cell_volume 6174.4(11)
_cod_original_sg_symbol_H-M 'C 2/c'
_cod_database_code 7022576

loop_
_symmetry_equiv_pos_as_xyz
'x, y, z'
'-x, y, -z+1/2'
'x+1/2, y+1/2, z'
'-x+1/2, y+1/2, -z+1/2'
'-x, -y, -z'
'x, -y, z-1/2'
'-x+1/2, -y+1/2, -z'
'x+1/2, -y+1/2, z-1/2'

loop_
_atom_site_label
_atom_site_type_symbol
_atom_site_fract_x
_atom_site_fract_y
_atom_site_fract_z
_atom_site_U_iso_or_equiv
_atom_site_adp_type
_atom_site_occupancy
_atom_site_symmetry_multiplicity
_atom_site_calc_flag
_atom_site_refinement_flags
Tb1 Tb 0.15453(3) 0.40605(3) 0.49582(3) 0.03434(14) Uani 1 1 d .
Fe1 Fe 0.17393(7) 0.19757(9) 0.46315(7) 0.0354(3) Uani 1 1 d .
O1 O 0.2195(3) 0.2783(4) 0.5400(3) 0.0321(15) Uani 1 1 d .
H1 H 0.2171 0.2599 0.5829 0.039 Uiso 1 1 calc R
N1 N 0.1538(4) 0.4620(5) 0.3832(4) 0.040(2) Uani 1 1 d .
C1 C 0.1343(6) 0.3932(7) 0.3325(5) 0.051(3) Uani 1 1 d .
H1A H 0.1812 0.3726 0.3269 0.061 Uiso 1 1 calc R
H1B H 0.1014 0.4164 0.2904 0.061 Uiso 1 1 calc R
C2 C 0.0942(6) 0.3200(6) 0.3518(5) 0.046(3) Uani 1 1 d .
H2A H 0.0412 0.3355 0.3447 0.055 Uiso 1 1 calc R
H2B H 0.0942 0.2704 0.3245 0.055 Uiso 1 1 calc R
O2 O 0.1317(4) 0.3005(4) 0.4175(3) 0.0376(16) Uani 1 1 d .
C3 C 0.2325(6) 0.4940(7) 0.3963(6) 0.048(3) Uani 1 1 d .
H3A H 0.2389 0.5090 0.3547 0.058 Uiso 1 1 calc R
H3B H 0.2406 0.5455 0.4233 0.058 Uiso 1 1 calc R
C4 C 0.2899(6) 0.4291(6) 0.4308(5) 0.044(3) Uani 1 1 d .
H4A H 0.2870 0.3809 0.4016 0.052 Uiso 1 1 calc R
H4B H 0.3413 0.4535 0.4434 0.052 Uiso 1 1 calc R
O3 O 0.2759(3) 0.4015(4) 0.4871(3) 0.0358(14) Uani 1 1 d .
C5 C 0.0992(6) 0.5320(7) 0.3627(6) 0.050(3) Uani 1 1 d .
H5A H 0.0951 0.5507 0.3186 0.060 Uiso 1 1 calc R
H5B H 0.1173 0.5801 0.3927 0.060 Uiso 1 1 calc R
C6 C 0.0229(6) 0.5045(8) 0.3627(6) 0.061(3) Uani 1 1 d .
H6A H -0.0104 0.5540 0.3579 0.073 Uiso 1 1 calc R
H6B H -0.0008 0.4659 0.3258 0.073 Uiso 1 1 calc R
O4 O 0.0329(3) 0.4625(4) 0.4231(4) 0.0447(18) Uani 1 1 d .
H4 H -0.0101 0.4561 0.4358 0.054 Uiso 1 1 calc R
O5 O 0.0834(3) 0.1828(4) 0.4896(3) 0.0420(17) Uani 1 1 d .
O6 O 0.0651(3) 0.3146(4) 0.5206(3) 0.0382(16) Uani 1 1 d .
C7 C 0.0499(5) 0.2386(6) 0.5136(5) 0.036(2) Uani 1 1 d .
C8 C -0.0117(5) 0.2026(6) 0.5350(5) 0.036(2) Uani 1 1 d .
C9 C -0.0482(7) 0.2556(8) 0.5654(7) 0.069(4) Uani 1 1 d .
H9A H -0.0350 0.3134 0.5719 0.083 Uiso 1 1 calc R
C10 C -0.1050(8) 0.2217(9) 0.5865(8) 0.085(5) Uani 1 1 d .
H10A H -0.1297 0.2566 0.6081 0.103 Uiso 1 1 calc R
C11 C -0.1250(7) 0.1370(9) 0.5755(7) 0.070(4) Uani 1 1 d .
H11A H -0.1636 0.1144 0.5893 0.085 Uiso 1 1 calc R
C12 C -0.0887(6) 0.0862(8) 0.5447(6) 0.059(3) Uani 1 1 d .
H12A H -0.1019 0.0284 0.5382 0.070 Uiso 1 1 calc R
C13 C -0.0321(6) 0.1186(6) 0.5227(6) 0.047(3) Uani 1 1 d .
H13A H -0.0085 0.0838 0.5001 0.057 Uiso 1 1 calc R
O7 O 0.1437(4) 0.1333(4) 0.3800(3) 0.0420(17) Uani 1 1 d .
O8 O 0.2557(4) 0.0680(4) 0.3958(3) 0.0431(18) Uani 1 1 d .
C14 C 0.1882(6) 0.0846(8) 0.3628(5) 0.045(3) Uani 1 1 d .
C15 C 0.1549(6) 0.0444(7) 0.2971(5) 0.045(3) Uani 1 1 d .
C16 C 0.0897(6) 0.0758(8) 0.2526(5) 0.056(3) Uani 1 1 d .
H16A H 0.0638 0.1212 0.2638 0.067 Uiso 1 1 calc R
C17 C 0.0616(8) 0.0400(10) 0.1897(7) 0.081(4) Uani 1 1 d .
H17A H 0.0178 0.0629 0.1580 0.097 Uiso 1 1 calc R
C18 C 0.0978(9) -0.0289(11) 0.1741(7) 0.085(5) Uani 1 1 d .
H18A H 0.0785 -0.0535 0.1321 0.101 Uiso 1 1 calc R
C19 C 0.1619(8) -0.0606(10) 0.2203(7) 0.084(5) Uani 1 1 d .
H19A H 0.1866 -0.1078 0.2102 0.100 Uiso 1 1 calc R
C20 C 0.1909(7) -0.0239(8) 0.2822(6) 0.064(3) Uani 1 1 d .
H20A H 0.2352 -0.0461 0.3138 0.076 Uiso 1 1 calc R
O9 O 0.1744(4) 0.5559(4) 0.5099(4) 0.0479(19) Uani 1 1 d .
O10 O 0.0983(4) 0.5062(4) 0.5591(4) 0.0427(17) Uani 1 1 d .
C21 C 0.1401(6) 0.5657(6) 0.5503(6) 0.043(3) Uani 1 1 d .
C22 C 0.1497(6) 0.6451(7) 0.5863(6) 0.052(3) Uani 1 1 d .
C23 C 0.1915(8) 0.7092(8) 0.5713(7) 0.072(4) Uani 1 1 d .
H23A H 0.2127 0.7008 0.5383 0.087 Uiso 1 1 calc R
C24 C 0.2025(10) 0.7867(10) 0.6051(10) 0.108(6) Uani 1 1 d .
H24A H 0.2324 0.8295 0.5959 0.130 Uiso 1 1 calc R
C25 C 0.1707(9) 0.7993(10) 0.6501(9) 0.093(5) Uani 1 1 d .
H25A H 0.1758 0.8521 0.6715 0.112 Uiso 1 1 calc R
C26 C 0.1306(10) 0.7360(10) 0.6653(9) 0.106(6) Uani 1 1 d .
H26A H 0.1096 0.7450 0.6984 0.128 Uiso 1 1 calc R
C27 C 0.1197(8) 0.6589(9) 0.6335(8) 0.081(4) Uani 1 1 d .
H27A H 0.0913 0.6160 0.6448 0.098 Uiso 1 1 calc R
N31 N 0.2150(8) 0.2513(8) 0.6724(6) 0.091(4) Uani 1 1 d .
C31 C 0.1899(8) 0.3073(9) 0.6882(7) 0.070(4) Uani 1 1 d .
C32 C 0.1586(8) 0.3816(10) 0.7085(9) 0.097(5) Uani 1 1 d .
H32A H 0.1459 0.4238 0.6738 0.145 Uiso 1 1 calc R
H32B H 0.1959 0.4050 0.7479 0.145 Uiso 1 1 calc R
H32C H 0.1129 0.3660 0.7174 0.145 Uiso 1 1 calc R
N32 N 0.0000 0.3178(13) 0.7500 0.101(6) Uani 1 2 d S
C33 C 0.0000 0.2497(16) 0.7500 0.083(6) Uani 1 2 d S
C34 C 0.0000 0.1613(16) 0.7500 0.180(17) Uani 1 2 d S
H34A H -0.0477 0.1407 0.7530 0.271 Uiso 0.50 1 calc PR
H34B H 0.0422 0.1407 0.7873 0.271 Uiso 0.50 1 calc PR
H34C H 0.0054 0.1407 0.7097 0.271 Uiso 0.50 1 calc PR

loop_
_atom_site_aniso_label
_atom_site_aniso_U_11
_atom_site_aniso_U_22
_atom_site_aniso_U_33
_atom_site_aniso_U_23
_atom_site_aniso_U_13
_atom_site_aniso_U_12
Tb1 0.0325(2) 0.0363(2) 0.0397(3) 0.0008(3) 0.01936(18) 0.0028(3)
Fe1 0.0319(7) 0.0388(8) 0.0399(9) -0.0032(7) 0.0180(7) 0.0010(6)
O1 0.034(3) 0.034(4) 0.035(4) 0.000(3) 0.020(3) 0.005(3)
N1 0.041(5) 0.043(5) 0.044(5) 0.009(4) 0.025(4) 0.004(4)
C1 0.051(6) 0.059(8) 0.048(7) 0.010(6) 0.023(5) 0.008(6)
C2 0.054(6) 0.043(6) 0.043(7) 0.003(5) 0.019(5) 0.001(5)
O2 0.040(4) 0.039(4) 0.035(4) 0.000(3) 0.014(3) 0.006(3)
C3 0.049(6) 0.051(6) 0.055(7) 0.013(6) 0.032(6) -0.002(5)
C4 0.043(6) 0.052(7) 0.045(6) 0.007(5) 0.028(5) 0.003(5)
O3 0.032(3) 0.043(3) 0.040(4) 0.004(4) 0.022(3) 0.006(3)
C5 0.053(7) 0.053(7) 0.055(8) 0.032(6) 0.033(6) 0.022(5)
C6 0.050(7) 0.072(8) 0.071(9) 0.027(7) 0.034(7) 0.024(6)
O4 0.026(3) 0.063(5) 0.050(5) 0.015(4) 0.019(3) 0.011(3)
O5 0.033(4) 0.045(4) 0.054(5) -0.005(3) 0.023(3) -0.001(3)
O6 0.031(4) 0.038(4) 0.054(5) 0.002(3) 0.027(3) -0.005(3)
C7 0.030(5) 0.039(6) 0.048(6) 0.001(5) 0.024(5) -0.002(4)
C8 0.024(5) 0.046(6) 0.042(6) 0.003(5) 0.016(4) -0.005(4)
C9 0.068(8) 0.063(8) 0.103(11) -0.011(8) 0.064(9) -0.008(7)
C10 0.084(10) 0.080(10) 0.133(14) -0.012(10) 0.088(10) -0.011(8)
C11 0.064(8) 0.072(9) 0.093(11) 0.001(8) 0.050(8) -0.014(7)
C12 0.054(6) 0.053(7) 0.065(8) 0.004(7) 0.015(6) -0.004(6)
C13 0.042(6) 0.049(7) 0.057(7) -0.006(5) 0.024(5) -0.007(5)
O7 0.039(4) 0.049(4) 0.042(4) -0.011(3) 0.019(3) 0.002(3)
O8 0.038(4) 0.052(5) 0.043(4) -0.010(3) 0.019(3) 0.001(3)
C14 0.045(6) 0.058(7) 0.040(6) 0.000(6) 0.023(5) -0.005(6)
C15 0.042(6) 0.063(7) 0.036(6) -0.013(5) 0.023(5) -0.003(5)
C16 0.047(6) 0.079(9) 0.047(7) -0.021(6) 0.023(6) -0.012(6)
C17 0.059(8) 0.127(13) 0.054(9) -0.037(9) 0.017(7) -0.001(8)
C18 0.083(10) 0.128(14) 0.050(9) -0.039(9) 0.033(8) -0.025(10)
C19 0.080(10) 0.128(13) 0.052(9) -0.049(9) 0.035(8) -0.016(9)
C20 0.057(7) 0.083(9) 0.057(8) -0.016(7) 0.028(6) -0.001(7)
O9 0.056(5) 0.033(3) 0.068(6) -0.003(3) 0.039(5) -0.001(3)
O10 0.045(4) 0.034(4) 0.060(5) -0.004(4) 0.032(4) 0.003(3)
C21 0.043(6) 0.035(6) 0.056(7) 0.004(5) 0.024(6) 0.002(4)
C22 0.056(7) 0.044(7) 0.070(8) -0.003(6) 0.039(7) 0.005(5)
C23 0.079(9) 0.055(8) 0.090(11) -0.012(7) 0.038(8) -0.014(7)
C24 0.126(14) 0.069(10) 0.156(18) -0.046(11) 0.083(14) -0.033(10)
C25 0.096(12) 0.061(9) 0.128(16) -0.030(10) 0.045(11) -0.022(9)
C26 0.140(15) 0.079(11) 0.132(16) -0.055(11) 0.088(13) -0.024(10)
C27 0.091(10) 0.067(9) 0.107(12) -0.041(9) 0.060(10) -0.021(7)
N31 0.154(13) 0.068(8) 0.077(9) 0.002(7) 0.072(9) 0.008(8)
C31 0.085(10) 0.069(9) 0.069(10) -0.001(8) 0.043(8) -0.001(8)
C32 0.084(10) 0.096(13) 0.133(15) -0.001(10) 0.066(11) 0.010(8)
N32 0.137(18) 0.082(13) 0.085(14) 0.000 0.040(13) 0.000
C33 0.071(13) 0.080(16) 0.090(17) 0.000 0.019(12) 0.000
C34 0.22(4) 0.058(16) 0.21(4) 0.000 0.02(3) 0.000

loop_
_atom_type_symbol
_atom_type_description
_atom_type_scat_dispersion_real
_atom_type_scat_dispersion_imag
_atom_type_scat_source
C C 0.0033 0.0016 'International Tables Vol C Tables 4.2.6.8 and 6.1.1.4'
H H 0.0000 0.0000 'International Tables Vol C Tables 4.2.6.8 and 6.1.1.4'
N N 0.0061 0.0033 'International Tables Vol C Tables 4.2.6.8 and 6.1.1.4'
O O 0.0106 0.0060 'International Tables Vol C Tables 4.2.6.8 and 6.1.1.4'
Fe Fe 0.3463 0.8444 'International Tables Vol C Tables 4.2.6.8 and 6.1.1.4'
Tb Tb -0.1723 4.1537 'International Tables Vol C Tables 4.2.6.8 and 6.1.1.4'

loop_
_geom_angle_atom_site_label_1
_geom_angle_atom_site_label_2
_geom_angle_atom_site_label_3
_geom_angle
_geom_angle_site_symmetry_1
_geom_angle_site_symmetry_3
O2 Tb1 O3 81.7(2) . .
O2 Tb1 O1 68.1(2) . .
O3 Tb1 O1 68.4(2) . .
O2 Tb1 O9 141.7(2) . .
O3 Tb1 O9 85.9(2) . .
O1 Tb1 O9 138.5(2) . .
O2 Tb1 O6 76.6(2) . .
O3 Tb1 O6 140.1(2) . .
O1 Tb1 O6 72.5(2) . .
O9 Tb1 O6 130.7(2) . .
O2 Tb1 O8 137.0(2) . 7_556
O3 Tb1 O8 73.5(2) . 7_556
O1 Tb1 O8 70.3(2) . 7_556
O9 Tb1 O8 71.5(2) . 7_556
O6 Tb1 O8 100.8(2) . 7_556
O2 Tb1 O4 83.8(2) . .
O3 Tb1 O4 132.0(2) . .
O1 Tb1 O4 143.2(2) . .
O9 Tb1 O4 78.0(2) . .
O6 Tb1 O4 78.4(2) . .
O8 Tb1 O4 138.5(2) 7_556 .
O2 Tb1 O10 146.9(2) . .
O3 Tb1 O10 130.9(2) . .
O1 Tb1 O10 123.8(2) . .
O9 Tb1 O10 52.7(2) . .
O6 Tb1 O10 78.6(2) . .
O8 Tb1 O10 69.2(2) 7_556 .
O4 Tb1 O10 70.0(2) . .
O2 Tb1 N1 67.1(2) . .
O3 Tb1 N1 67.9(2) . .
O1 Tb1 N1 120.3(2) . .
O9 Tb1 N1 74.6(3) . .
O6 Tb1 N1 129.6(2) . .
O8 Tb1 N1 129.7(2) 7_556 .
O4 Tb1 N1 64.3(2) . .
O10 Tb1 N1 115.4(2) . .
O2 Fe1 O3 175.4(3) . 7_556
O2 Fe1 O7 91.4(3) . .
O3 Fe1 O7 91.6(3) 7_556 .
O2 Fe1 O5 90.5(3) . .
O3 Fe1 O5 92.3(3) 7_556 .
O7 Fe1 O5 101.7(3) . .
O2 Fe1 O1 82.9(3) . .
O3 Fe1 O1 93.5(3) 7_556 .
O7 Fe1 O1 167.5(3) . .
O5 Fe1 O1 89.6(3) . .
O2 Fe1 O1 93.3(3) . 7_556
O3 Fe1 O1 83.1(2) 7_556 7_556
O7 Fe1 O1 92.2(3) . 7_556
O5 Fe1 O1 165.5(3) . 7_556
O1 Fe1 O1 77.1(3) . 7_556
Fe1 O1 Fe1 102.9(3) . 7_556
Fe1 O1 Tb1 100.8(2) . .
Fe1 O1 Tb1 101.3(2) 7_556 .
Fe1 O1 H1 116.4 . .
Fe1 O1 H1 116.4 7_556 .
Tb1 O1 H1 116.4 . .
C5 N1 C3 110.0(8) . .
C5 N1 C1 110.8(8) . .
C3 N1 C1 111.0(8) . .
C5 N1 Tb1 108.6(6) . .
C3 N1 Tb1 104.6(6) . .
C1 N1 Tb1 111.6(6) . .
N1 C1 C2 111.5(8) . .
N1 C1 H1A 109.3 . .
C2 C1 H1A 109.3 . .
N1 C1 H1B 109.3 . .
C2 C1 H1B 109.3 . .
H1A C1 H1B 108.0 . .
O2 C2 C1 109.4(9) . .
O2 C2 H2A 109.8 . .
C1 C2 H2A 109.8 . .
O2 C2 H2B 109.8 . .
C1 C2 H2B 109.8 . .
H2A C2 H2B 108.2 . .
C2 O2 Fe1 133.4(6) . .
C2 O2 Tb1 119.7(6) . .
Fe1 O2 Tb1 106.8(3) . .
C4 C3 N1 111.0(8) . .
C4 C3 H3A 109.4 . .
N1 C3 H3A 109.4 . .
C4 C3 H3B 109.4 . .
N1 C3 H3B 109.4 . .
H3A C3 H3B 108.0 . .
O3 C4 C3 109.5(8) . .
O3 C4 H4A 109.8 . .
C3 C4 H4A 109.8 . .
O3 C4 H4B 109.8 . .
C3 C4 H4B 109.8 . .
H4A C4 H4B 108.2 . .
C4 O3 Fe1 122.2(5) . 7_556
C4 O3 Tb1 122.5(5) . .
Fe1 O3 Tb1 105.9(3) 7_556 .
N1 C5 C6 110.4(8) . .
N1 C5 H5A 109.6 . .
C6 C5 H5A 109.6 . .
N1 C5 H5B 109.6 . .
C6 C5 H5B 109.6 . .
H5A C5 H5B 108.1 . .
O4 C6 C5 108.3(9) . .
O4 C6 H6A 110.0 . .
C5 C6 H6A 110.0 . .
O4 C6 H6B 110.0 . .
C5 C6 H6B 110.0 . .
H6A C6 H6B 108.4 . .
C6 O4 Tb1 124.2(5) . .
C6 O4 H4 117.9 . .
Tb1 O4 H4 117.9 . .
C7 O5 Fe1 128.3(6) . .
C7 O6 Tb1 134.8(6) . .
O6 C7 O5 126.3(9) . .
O6 C7 C8 120.1(9) . .
O5 C7 C8 113.6(8) . .
C13 C8 C9 121.6(10) . .
C13 C8 C7 119.7(9) . .
C9 C8 C7 118.6(9) . .
C8 C9 C10 118.8(12) . .
C8 C9 H9A 120.6 . .
C10 C9 H9A 120.6 . .
C11 C10 C9 120.1(13) . .
C11 C10 H10A 119.9 . .
C9 C10 H10A 119.9 . .
C12 C11 C10 119.9(12) . .
C12 C11 H11A 120.0 . .
C10 C11 H11A 120.0 . .
C11 C12 C13 121.2(12) . .
C11 C12 H12A 119.4 . .
C13 C12 H12A 119.4 . .
C8 C13 C12 118.3(11) . .
C8 C13 H13A 120.8 . .
C12 C13 H13A 120.8 . .
C14 O7 Fe1 124.4(6) . .
C14 O8 Tb1 138.8(6) . 7_556
O8 C14 O7 126.2(9) . .
O8 C14 C15 117.9(9) . .
O7 C14 C15 115.9(9) . .
C16 C15 C20 120.8(10) . .
C16 C15 C14 120.2(10) . .
C20 C15 C14 119.0(10) . .
C15 C16 C17 119.2(11) . .
C15 C16 H16A 120.4 . .
C17 C16 H16A 120.4 . .
C18 C17 C16 120.3(13) . .
C18 C17 H17A 119.8 . .
C16 C17 H17A 119.8 . .
C19 C18 C17 119.1(13) . .
C19 C18 H18A 120.4 . .
C17 C18 H18A 120.4 . .
C18 C19 C20 120.6(14) . .
C18 C19 H19A 119.7 . .
C20 C19 H19A 119.7 . .
C15 C20 C19 119.8(13) . .
C15 C20 H20A 120.1 . .
C19 C20 H20A 120.1 . .
C21 O9 Tb1 96.7(6) . .
C21 O10 Tb1 89.3(6) . .
O9 C21 O10 119.8(9) . .
O9 C21 C22 118.8(9) . .
O10 C21 C22 121.4(10) . .
O9 C21 Tb1 57.0(5) . .
O10 C21 Tb1 64.0(5) . .
C22 C21 Tb1 167.8(8) . .
C27 C22 C23 118.7(12) . .
C27 C22 C21 122.8(11) . .
C23 C22 C21 118.5(11) . .
C22 C23 C24 120.3(14) . .
C22 C23 H23A 119.9 . .
C24 C23 H23A 119.9 . .
C25 C24 C23 119.7(15) . .
C25 C24 H24A 120.1 . .
C23 C24 H24A 120.1 . .
C24 C25 C26 119.8(15) . .
C24 C25 H25A 120.1 . .
C26 C25 H25A 120.1 . .
C25 C26 C27 121.7(15) . .
C25 C26 H26A 119.1 . .
C27 C26 H26A 119.1 . .
C22 C27 C26 119.7(14) . .
C22 C27 H27A 120.2 . .
C26 C27 H27A 120.2 . .
N31 C31 C32 178.7(16) . .
C31 C32 H32A 109.5 . .
C31 C32 H32B 109.5 . .
H32A C32 H32B 109.5 . .
C31 C32 H32C 109.5 . .
H32A C32 H32C 109.5 . .
H32B C32 H32C 109.5 . .
N32 C33 C34 180.0 . .
C33 C34 H34A 109.5 . .
C33 C34 H34B 109.5 . .
H34A C34 H34B 109.5 . .
C33 C34 H34C 109.5 . .
H34A C34 H34C 109.5 . .
H34B C34 H34C 109.5 . .

loop_
_geom_bond_atom_site_label_1
_geom_bond_atom_site_label_2
_geom_bond_distance
_geom_bond_site_symmetry_2
Tb1 O2 2.333(7) .
Tb1 O3 2.364(5) .
Tb1 O1 2.397(6) .
Tb1 O9 2.415(6) .
Tb1 O6 2.428(6) .
Tb1 O8 2.430(7) 7_556
Tb1 O4 2.467(6) .
Tb1 O10 2.569(6) .
Tb1 N1 2.620(8) .
Fe1 O2 1.940(7) .
Fe1 O3 1.963(7) 7_556
Fe1 O7 1.993(7) .
Fe1 O5 2.000(6) .
Fe1 O1 2.056(6) .
Fe1 O1 2.071(6) 7_556
O1 Fe1 2.071(6) 7_556
O1 H1 1.0000 .
N1 C5 1.477(12) .
N1 C3 1.500(12) .
N1 C1 1.512(13) .
C1 C2 1.525(15) .
C1 H1A 0.9900 .
C1 H1B 0.9900 .
C2 O2 1.404(12) .
C2 H2A 0.9900 .
C2 H2B 0.9900 .
C3 C4 1.498(14) .
C3 H3A 0.9900 .
C3 H3B 0.9900 .
C4 O3 1.418(11) .
C4 H4A 0.9900 .
C4 H4B 0.9900 .
O3 Fe1 1.963(7) 7_556
C5 C6 1.505(15) .
C5 H5A 0.9900 .
C5 H5B 0.9900 .
C6 O4 1.436(13) .
C6 H6A 0.9900 .
C6 H6B 0.9900 .
O4 H4 0.9500 .
O5 C7 1.300(11) .
O6 C7 1.238(11) .
C7 C8 1.509(12) .
C8 C13 1.390(14) .
C8 C9 1.396(15) .
C9 C10 1.413(16) .
C9 H9A 0.9500 .
C10 C11 1.398(18) .
C10 H10A 0.9500 .
C11 C12 1.377(17) .
C11 H11A 0.9500 .
C12 C13 1.413(15) .
C12 H12A 0.9500 .
C13 H13A 0.9500 .
O7 C14 1.291(12) .
O8 C14 1.256(11) .
O8 Tb1 2.430(7) 7_556
C14 C15 1.501(14) .
C15 C16 1.373(15) .
C15 C20 1.379(15) .
C16 C17 1.415(16) .
C16 H16A 0.9500 .
C17 C18 1.40(2) .
C17 H17A 0.9500 .
C18 C19 1.38(2) .
C18 H18A 0.9500 .
C19 C20 1.404(17) .
C19 H19A 0.9500 .
C20 H20A 0.9500 .
O9 C21 1.276(12) .
O10 C21 1.287(11) .
C21 C22 1.467(14) .
C22 C27 1.358(17) .
C22 C23 1.396(16) .
C23 C24 1.415(19) .
C23 H23A 0.9500 .
C24 C25 1.34(2) .
C24 H24A 0.9500 .
C25 C26 1.37(2) .
C25 H25A 0.9500 .
C26 C27 1.390(17) .
C26 H26A 0.9500 .
C27 H27A 0.9500 .
N31 C31 1.118(16) .
C31 C32 1.458(19) .
C32 H32A 0.9800 .
C32 H32B 0.9800 .
C32 H32C 0.9800 .
N32 C33 1.08(2) .
C33 C34 1.41(3) .
C34 H34A 0.9800 .
C34 H34B 0.9800 .
C34 H34C 0.9800 .

loop_
_geom_hbond_atom_site_label_D
_geom_hbond_atom_site_label_H
_geom_hbond_atom_site_label_A
_geom_hbond_distance_DH
_geom_hbond_distance_HA
_geom_hbond_distance_DA
_geom_hbond_angle_DHA
_geom_hbond_site_symmetry_A
O1 H1 N31 1.00 1.98 2.965(13) 166.9 .
O4 H4 O10 0.95 1.81 2.684(9) 151.6 5_566
